data_7102727
loop_
_publ_author_name
'Nakamura, Asao'
'Sato, Tomohiro'
'Kuroda, Reiko'

_publ_section_title
;
 Formation of racemic crystals of transition metal complexes by
 grinding 1 : 1 mixtures of enantiomeric crystals.
;
_journal_issue 24
_journal_name_full 'Chemical communications (Cambridge, England)'
_journal_page_first 2858
_journal_page_last 2859
_journal_paper_doi 10.1039/b409006c
_journal_year 2004
_chemical_formula_sum 'C36 H24 F12 N6 P2 Ru'
_chemical_formula_weight 931.62
_chemical_name_systematic
;
?
;
_space_group_IT_number 15
_symmetry_cell_setting monoclinic
_symmetry_space_group_name_Hall '-C 2yc'
_symmetry_space_group_name_H-M 'C 1 2/c 1'
_atom_sites_solution_hydrogens geom
_atom_sites_solution_primary direct
_atom_sites_solution_secondary difmap
_audit_creation_method SHELXL-97
_cell_angle_alpha 90.00
_cell_angle_beta 101.023(2)
_cell_angle_gamma 90.00
_cell_formula_units_Z 8
_cell_length_a 37.042(3)
_cell_length_b 16.0714(14)
_cell_length_c 12.0759(10)
_cell_measurement_reflns_used 8101
_cell_measurement_temperature 298(2)
_cell_measurement_theta_max 27.92
_cell_measurement_theta_min 1.39
_cell_volume 7056.4(10)
_computing_cell_refinement 'Bruker SAINT'
_computing_data_collection 'Bruker SMART'
_computing_data_reduction 'Bruker SAINT'
_computing_structure_refinement 'SHELXL-97 (Sheldrick, 1997)'
_computing_structure_solution 'SHELXS-97 (Sheldrick, 1997)'
_diffrn_ambient_temperature 298(2)
_diffrn_measured_fraction_theta_full 0.959
_diffrn_measured_fraction_theta_max 0.959
_diffrn_measurement_device_type 'Bruker APEX'
_diffrn_measurement_method '\w scans'
_diffrn_radiation_monochromator graphite
_diffrn_radiation_source 'fine-focus sealed tube'
_diffrn_radiation_type MoK\a
_diffrn_radiation_wavelength 0.71073
_diffrn_reflns_av_R_equivalents 0.0382
_diffrn_reflns_av_sigmaI/netI 0.0624
_diffrn_reflns_limit_h_max 48
_diffrn_reflns_limit_h_min -39
_diffrn_reflns_limit_k_max 21
_diffrn_reflns_limit_k_min -18
_diffrn_reflns_limit_l_max 15
_diffrn_reflns_limit_l_min -14
_diffrn_reflns_number 21581
_diffrn_reflns_theta_full 27.92
_diffrn_reflns_theta_max 27.92
_diffrn_reflns_theta_min 1.39
_exptl_absorpt_coefficient_mu 0.638
_exptl_absorpt_correction_T_max 0.9688
_exptl_absorpt_correction_T_min 0.9104
_exptl_absorpt_correction_type empirical
_exptl_absorpt_process_details 'Bruker SADABS'
_exptl_crystal_colour orange
_exptl_crystal_density_diffrn 1.754
_exptl_crystal_density_method 'not measured'
_exptl_crystal_description plate
_exptl_crystal_F_000 3712
_exptl_crystal_size_max 0.15
_exptl_crystal_size_mid 0.15
_exptl_crystal_size_min 0.05
_refine_diff_density_max 1.032
_refine_diff_density_min -0.402
_refine_diff_density_rms 0.094
_refine_ls_extinction_method none
_refine_ls_goodness_of_fit_ref 1.022
_refine_ls_hydrogen_treatment mixed
_refine_ls_matrix_type full
_refine_ls_number_parameters 516
_refine_ls_number_reflns 8101
_refine_ls_number_restraints 0
_refine_ls_restrained_S_all 1.022
_refine_ls_R_factor_all 0.0813
_refine_ls_R_factor_gt 0.0517
_refine_ls_shift/su_max 0.002
_refine_ls_shift/su_mean 0.000
_refine_ls_structure_factor_coef Fsqd
_refine_ls_weighting_details 'calc w=1/[\s^2^(Fo^2^)+(0.0664P)^2^+8.7856P] where P=(Fo^2^+2Fc^2^)/3'
_refine_ls_weighting_scheme calc
_refine_ls_wR_factor_gt 0.1248
_refine_ls_wR_factor_ref 0.1369
_reflns_number_gt 5674
_reflns_number_total 8101
_reflns_threshold_expression >2sigma(I)
_cod_data_source_file b409006c.txt
_cod_data_source_block compound_3
_cod_depositor_comments
;
The following automatic conversions were performed:
'_symmetry_cell_setting' value 'Monoclinic' changed to 'monoclinic'
according to '/home/saulius/struct/CIF-dictionaries/cif_core.dic'
dictionary named 'cif_core.dic' version 2.4.1 from 2010-06-29.

Automatic conversion script
Id: cif_fix_enum 1527 2010-12-29 10:47:43Z saulius 
;
_cod_original_sg_symbol_H-M C2/c
_cod_database_code 7102727

loop_
_symmetry_equiv_pos_as_xyz
'x, y, z'
'-x, y, -z+1/2'
'x+1/2, y+1/2, z'
'-x+1/2, y+1/2, -z+1/2'
'-x, -y, -z'
'x, -y, z-1/2'
'-x+1/2, -y+1/2, -z'
'x+1/2, -y+1/2, z-1/2'

loop_
_atom_site_label
_atom_site_type_symbol
_atom_site_fract_x
_atom_site_fract_y
_atom_site_fract_z
_atom_site_U_iso_or_equiv
_atom_site_adp_type
_atom_site_occupancy
_atom_site_symmetry_multiplicity
_atom_site_calc_flag
_atom_site_refinement_flags
N1 N 0.39170(8) 0.1096(2) 0.0653(3) 0.0407(7) Uani 1 1 d .
C2 C 0.41225(11) 0.0909(3) -0.0113(4) 0.0501(10) Uani 1 1 d .
H2 H 0.4214 0.1338 -0.0497 0.060 Uiso 1 1 calc R
C3 C 0.42029(13) 0.0090(3) -0.0352(4) 0.0621(13) Uani 1 1 d .
H3 H 0.4349 -0.0022 -0.0880 0.075 Uiso 1 1 calc R
C4 C 0.40670(15) -0.0549(3) 0.0193(5) 0.0720(16) Uani 1 1 d .
H4 H 0.4118 -0.1097 0.0029 0.086 Uiso 1 1 calc R
C5 C 0.36941(17) -0.0998(3) 0.1629(6) 0.0828(18) Uani 1 1 d .
H5 H 0.3738 -0.1559 0.1517 0.099 Uiso 1 1 calc R
C6 C 0.34881(17) -0.0783(4) 0.2372(5) 0.085(2) Uani 1 1 d .
H6 H 0.3387 -0.1201 0.2749 0.102 Uiso 1 1 calc R
C7 C 0.32001(14) 0.0324(4) 0.3377(4) 0.0768(18) Uani 1 1 d .
H7 H 0.3085 -0.0065 0.3761 0.092 Uiso 1 1 calc R
C8 C 0.31570(14) 0.1143(5) 0.3559(4) 0.0781(17) Uani 1 1 d .
H8 H 0.3019 0.1319 0.4083 0.094 Uiso 1 1 calc R
C9 C 0.33212(12) 0.1723(4) 0.2955(4) 0.0627(13) Uani 1 1 d .
H9 H 0.3288 0.2286 0.3084 0.075 Uiso 1 1 calc R
N10 N 0.35242(9) 0.1505(2) 0.2197(3) 0.0467(8) Uani 1 1 d .
C11 C 0.35697(11) 0.0676(3) 0.2026(3) 0.0490(11) Uani 1 1 d .
C12 C 0.34167(13) 0.0056(3) 0.2612(4) 0.0655(14) Uani 1 1 d .
C13 C 0.38516(13) -0.0378(3) 0.0992(4) 0.0629(13) Uani 1 1 d .
C14 C 0.37829(10) 0.0449(3) 0.1202(3) 0.0466(10) Uani 1 1 d .
N21 N 0.33325(8) 0.22950(19) -0.0103(3) 0.0400(7) Uani 1 1 d .
C22 C 0.29988(11) 0.1961(3) -0.0160(4) 0.0526(10) Uani 1 1 d .
H22 H 0.2946 0.1690 0.0471 0.063 Uiso 1 1 calc R
C23 C 0.27279(12) 0.2005(3) -0.1134(4) 0.0641(13) Uani 1 1 d .
H23 H 0.2499 0.1764 -0.1140 0.077 Uiso 1 1 calc R
C24 C 0.27937(13) 0.2393(3) -0.2072(4) 0.0610(13) Uani 1 1 d .
H24 H 0.2611 0.2427 -0.2715 0.073 Uiso 1 1 calc R
C25 C 0.32504(15) 0.3124(3) -0.2999(4) 0.0652(13) Uani 1 1 d .
H25 H 0.3081 0.3167 -0.3671 0.078 Uiso 1 1 calc R
C26 C 0.35931(16) 0.3426(3) -0.2946(4) 0.0677(14) Uani 1 1 d .
H26 H 0.3656 0.3668 -0.3583 0.081 Uiso 1 1 calc R
C27 C 0.42199(13) 0.3724(3) -0.1780(4) 0.0582(12) Uani 1 1 d .
H27 H 0.4297 0.3993 -0.2376 0.070 Uiso 1 1 calc R
C28 C 0.44479(12) 0.3656(3) -0.0764(4) 0.0549(11) Uani 1 1 d .
H28 H 0.4683 0.3884 -0.0661 0.066 Uiso 1 1 calc R
C29 C 0.43351(11) 0.3250(2) 0.0124(3) 0.0436(9) Uani 1 1 d .
H29 H 0.4498 0.3209 0.0810 0.052 Uiso 1 1 calc R
N30 N 0.40005(8) 0.29163(18) 0.0030(2) 0.0355(7) Uani 1 1 d .
C31 C 0.37631(11) 0.2997(2) -0.0986(3) 0.0386(8) Uani 1 1 d .
C32 C 0.38635(12) 0.3379(3) -0.1920(3) 0.0497(10) Uani 1 1 d .
C33 C 0.31435(12) 0.2746(3) -0.2058(3) 0.0499(10) Uani 1 1 d .
C34 C 0.34033(10) 0.2671(2) -0.1050(3) 0.0388(8) Uani 1 1 d .
N41 N 0.36719(9) 0.3340(2) 0.1993(3) 0.0427(7) Uani 1 1 d .
C42 C 0.33948(12) 0.3880(3) 0.1692(4) 0.0545(11) Uani 1 1 d .
H42 H 0.3236 0.3814 0.1001 0.065 Uiso 1 1 calc R
C43 C 0.33388(13) 0.4536(3) 0.2383(5) 0.0653(13) Uani 1 1 d .
H43 H 0.3141 0.4892 0.2157 0.078 Uiso 1 1 calc R
C44 C 0.35686(14) 0.4665(3) 0.3386(4) 0.0648(13) Uani 1 1 d .
H44 H 0.3528 0.5106 0.3845 0.078 Uiso 1 1 calc R
C45 C 0.41298(15) 0.4209(4) 0.4762(4) 0.0679(14) Uani 1 1 d .
H45 H 0.4110 0.4648 0.5247 0.081 Uiso 1 1 calc R
C46 C 0.44050(14) 0.3655(3) 0.5044(4) 0.0643(14) Uani 1 1 d .
H46 H 0.4569 0.3716 0.5725 0.077 Uiso 1 1 calc R
C47 C 0.47305(13) 0.2366(3) 0.4572(4) 0.0610(13) Uani 1 1 d .
H47 H 0.4899 0.2384 0.5250 0.073 Uiso 1 1 calc R
C48 C 0.47506(12) 0.1758(3) 0.3819(4) 0.0581(12) Uani 1 1 d .
H48 H 0.4935 0.1358 0.3977 0.070 Uiso 1 1 calc R
C49 C 0.44965(11) 0.1724(3) 0.2800(3) 0.0473(10) Uani 1 1 d .
H49 H 0.4519 0.1301 0.2291 0.057 Uiso 1 1 calc R
N50 N 0.42234(8) 0.2275(2) 0.2531(3) 0.0399(7) Uani 1 1 d .
C51 C 0.42035(11) 0.2898(3) 0.3291(3) 0.0414(9) Uani 1 1 d .
C52 C 0.44499(12) 0.2980(3) 0.4325(3) 0.0499(10) Uani 1 1 d .
C53 C 0.38653(12) 0.4134(3) 0.3720(4) 0.0520(11) Uani 1 1 d .
C54 C 0.39093(11) 0.3471(3) 0.2998(3) 0.0435(9) Uani 1 1 d .
Ru Ru 0.378034(8) 0.225101(19) 0.12060(2) 0.03439(11) Uani 1 1 d .
P1 P 0.24077(4) -0.04100(15) 0.05506(12) 0.0907(6) Uani 1 1 d .
F11 F 0.24519(11) -0.0432(3) 0.1851(3) 0.1196(14) Uani 1 1 d .
F12 F 0.26632(18) -0.1194(4) 0.0603(5) 0.191(3) Uani 1 1 d .
F13 F 0.27670(12) 0.0095(3) 0.0611(4) 0.1392(17) Uani 1 1 d .
F14 F 0.23762(11) -0.0459(5) -0.0748(3) 0.193(3) Uani 1 1 d .
F15 F 0.21588(18) 0.0333(5) 0.0515(5) 0.213(3) Uani 1 1 d .
F16 F 0.20622(15) -0.0937(6) 0.0446(5) 0.255(5) Uani 1 1 d .
P2 P 0.5000 0.46075(9) 0.2500 0.0395(3) Uani 1 2 d S
F21 F 0.5000 0.3605(2) 0.2500 0.0604(9) Uani 1 2 d S
F22 F 0.45632(7) 0.46078(17) 0.2157(2) 0.0656(7) Uani 1 1 d .
F23 F 0.5000 0.5608(2) 0.2500 0.0602(9) Uani 1 2 d S
F24 F 0.50258(8) 0.46074(19) 0.1209(2) 0.0726(8) Uani 1 1 d .
P3 P 0.5000 -0.08459(13) 0.2500 0.0718(6) Uani 1 2 d S
F31 F 0.46906(13) -0.0167(3) 0.2347(4) 0.1393(17) Uani 1 1 d .
F32 F 0.47019(14) -0.1521(3) 0.2251(5) 0.183(2) Uani 1 1 d .
F33 F 0.50023(14) -0.0842(3) 0.3783(3) 0.1546(19) Uani 1 1 d .

loop_
_atom_site_aniso_label
_atom_site_aniso_U_11
_atom_site_aniso_U_22
_atom_site_aniso_U_33
_atom_site_aniso_U_23
_atom_site_aniso_U_13
_atom_site_aniso_U_12
N1 0.0374(17) 0.0382(18) 0.0437(18) 0.0006(14) 0.0005(14) -0.0034(14)
C2 0.046(2) 0.051(3) 0.051(2) -0.005(2) 0.0039(19) 0.0024(19)
C3 0.054(3) 0.059(3) 0.068(3) -0.012(2) -0.001(2) 0.012(2)
C4 0.066(3) 0.044(3) 0.091(4) -0.011(3) -0.022(3) 0.010(2)
C5 0.086(4) 0.040(3) 0.106(5) 0.020(3) -0.022(3) -0.012(3)
C6 0.086(4) 0.064(4) 0.092(4) 0.039(3) -0.018(3) -0.031(3)
C7 0.062(3) 0.107(5) 0.057(3) 0.038(3) -0.001(2) -0.036(3)
C8 0.059(3) 0.129(5) 0.050(3) 0.014(3) 0.017(2) -0.026(3)
C9 0.054(3) 0.084(4) 0.053(3) 0.009(2) 0.017(2) -0.012(2)
N10 0.0403(18) 0.062(2) 0.0378(17) 0.0088(16) 0.0070(14) -0.0116(16)
C11 0.040(2) 0.055(3) 0.046(2) 0.017(2) -0.0094(18) -0.0185(19)
C12 0.052(3) 0.076(4) 0.059(3) 0.030(3) -0.014(2) -0.027(2)
C13 0.057(3) 0.046(3) 0.073(3) 0.010(2) -0.022(2) -0.002(2)
C14 0.042(2) 0.040(2) 0.050(2) 0.0107(19) -0.0101(18) -0.0099(18)
N21 0.0358(16) 0.0416(18) 0.0425(17) -0.0050(15) 0.0073(13) -0.0026(14)
C22 0.040(2) 0.060(3) 0.057(3) -0.011(2) 0.0079(19) -0.006(2)
C23 0.036(2) 0.077(3) 0.075(3) -0.025(3) 0.001(2) -0.005(2)
C24 0.050(3) 0.063(3) 0.060(3) -0.013(2) -0.014(2) 0.008(2)
C25 0.089(4) 0.052(3) 0.046(3) 0.008(2) -0.010(2) 0.009(3)
C26 0.103(4) 0.055(3) 0.040(2) 0.012(2) 0.002(2) 0.000(3)
C27 0.080(3) 0.048(3) 0.051(3) 0.010(2) 0.025(2) -0.009(2)
C28 0.058(3) 0.051(3) 0.061(3) 0.003(2) 0.024(2) -0.014(2)
C29 0.044(2) 0.041(2) 0.046(2) 0.0019(18) 0.0090(17) -0.0070(17)
N30 0.0428(17) 0.0289(16) 0.0350(16) 0.0022(12) 0.0082(13) -0.0040(13)
C31 0.049(2) 0.0268(18) 0.038(2) 0.0022(15) 0.0046(16) 0.0011(15)
C32 0.069(3) 0.038(2) 0.041(2) 0.0052(18) 0.0106(19) 0.000(2)
C33 0.054(3) 0.041(2) 0.048(2) -0.0072(19) -0.0079(19) 0.0080(19)
C34 0.046(2) 0.032(2) 0.0362(19) -0.0024(16) 0.0010(16) 0.0064(16)
N41 0.0426(18) 0.0433(19) 0.0433(18) 0.0004(15) 0.0111(14) -0.0041(15)
C42 0.045(2) 0.050(3) 0.068(3) 0.002(2) 0.010(2) 0.002(2)
C43 0.057(3) 0.053(3) 0.089(4) -0.007(3) 0.024(3) 0.007(2)
C44 0.070(3) 0.055(3) 0.077(3) -0.019(3) 0.035(3) -0.011(2)
C45 0.084(4) 0.077(4) 0.049(3) -0.023(3) 0.030(3) -0.030(3)
C46 0.067(3) 0.087(4) 0.040(2) -0.013(2) 0.013(2) -0.032(3)
C47 0.053(3) 0.082(4) 0.044(2) 0.014(2) -0.002(2) -0.020(3)
C48 0.044(2) 0.069(3) 0.058(3) 0.021(2) -0.001(2) -0.004(2)
C49 0.043(2) 0.050(3) 0.048(2) 0.0118(19) 0.0066(18) 0.0009(19)
N50 0.0420(18) 0.0421(19) 0.0359(16) 0.0040(14) 0.0082(13) -0.0086(15)
C51 0.042(2) 0.051(3) 0.0315(18) 0.0050(17) 0.0088(15) -0.0164(17)
C52 0.047(2) 0.065(3) 0.037(2) 0.007(2) 0.0083(18) -0.018(2)
C53 0.057(3) 0.054(3) 0.051(2) -0.007(2) 0.026(2) -0.014(2)
C54 0.048(2) 0.050(2) 0.036(2) -0.0022(17) 0.0156(17) -0.0109(19)
Ru 0.03339(17) 0.03782(18) 0.03182(16) 0.00227(13) 0.00590(11) -0.00421(13)
P1 0.0521(8) 0.1660(19) 0.0535(8) -0.0141(9) 0.0085(6) -0.0089(10)
F11 0.120(3) 0.178(4) 0.063(2) -0.006(2) 0.0237(19) -0.012(3)
F12 0.228(6) 0.179(6) 0.203(6) 0.009(4) 0.136(5) 0.037(5)
F13 0.111(3) 0.189(5) 0.114(3) 0.021(3) 0.011(2) -0.063(3)
F14 0.077(3) 0.439(10) 0.063(2) -0.015(4) 0.0095(19) -0.006(4)
F15 0.204(6) 0.262(8) 0.172(5) 0.060(5) 0.031(4) 0.141(6)
F16 0.162(5) 0.443(12) 0.192(5) -0.205(7) 0.114(4) -0.186(6)
P2 0.0463(8) 0.0383(8) 0.0352(7) 0.000 0.0106(6) 0.000
F21 0.070(2) 0.0354(19) 0.075(2) 0.000 0.0122(19) 0.000
F22 0.0457(14) 0.0632(17) 0.0869(19) -0.0080(14) 0.0099(13) 0.0007(12)
F23 0.075(2) 0.0372(19) 0.068(2) 0.000 0.0132(19) 0.000
F24 0.100(2) 0.083(2) 0.0396(14) -0.0011(13) 0.0244(14) 0.0049(17)
P3 0.0754(13) 0.0582(12) 0.0710(12) 0.000 -0.0132(10) 0.000
F31 0.151(4) 0.124(4) 0.122(3) -0.008(3) -0.027(3) 0.065(3)
F32 0.152(4) 0.133(4) 0.253(6) -0.011(4) 0.012(4) -0.074(3)
F33 0.175(5) 0.201(5) 0.082(3) 0.044(3) 0.009(3) 0.043(4)

loop_
_atom_type_symbol
_atom_type_description
_atom_type_scat_dispersion_real
_atom_type_scat_dispersion_imag
_atom_type_scat_source
C C 0.0033 0.0016 'International Tables Vol C Tables 4.2.6.8 and 6.1.1.4'
H H 0.0000 0.0000 'International Tables Vol C Tables 4.2.6.8 and 6.1.1.4'
N N 0.0061 0.0033 'International Tables Vol C Tables 4.2.6.8 and 6.1.1.4'
F F 0.0171 0.0103 'International Tables Vol C Tables 4.2.6.8 and 6.1.1.4'
P P 0.1023 0.0942 'International Tables Vol C Tables 4.2.6.8 and 6.1.1.4'
Ru Ru -1.2594 0.8363 'International Tables Vol C Tables 4.2.6.8 and 6.1.1.4'

loop_
_geom_angle_atom_site_label_1
_geom_angle_atom_site_label_2
_geom_angle_atom_site_label_3
_geom_angle
_geom_angle_site_symmetry_1
_geom_angle_site_symmetry_3
C2 N1 C14 117.9(4) . .
C2 N1 Ru 129.2(3) . .
C14 N1 Ru 112.9(3) . .
N1 C2 C3 121.9(4) . .
C4 C3 C2 119.9(5) . .
C3 C4 C13 119.9(5) . .
C6 C5 C13 121.4(6) . .
C5 C6 C12 122.7(5) . .
C8 C7 C12 120.5(5) . .
C7 C8 C9 119.3(5) . .
N10 C9 C8 122.8(5) . .
C9 N10 C11 117.5(4) . .
C9 N10 Ru 129.0(3) . .
C11 N10 Ru 113.5(3) . .
N10 C11 C12 123.0(5) . .
N10 C11 C14 117.1(3) . .
C12 C11 C14 119.9(5) . .
C7 C12 C11 116.8(5) . .
C7 C12 C6 125.5(5) . .
C11 C12 C6 117.6(5) . .
C14 C13 C4 117.8(5) . .
C14 C13 C5 117.1(6) . .
C4 C13 C5 125.1(5) . .
N1 C14 C13 122.7(4) . .
N1 C14 C11 116.1(4) . .
C13 C14 C11 121.2(4) . .
C22 N21 C34 117.4(3) . .
C22 N21 Ru 128.7(3) . .
C34 N21 Ru 113.7(2) . .
N21 C22 C23 122.1(4) . .
C24 C23 C22 120.9(4) . .
C23 C24 C33 119.1(4) . .
C26 C25 C33 121.6(4) . .
C25 C26 C32 121.0(4) . .
C28 C27 C32 118.9(4) . .
C27 C28 C29 120.7(4) . .
N30 C29 C28 122.4(4) . .
C29 N30 C31 117.6(3) . .
C29 N30 Ru 129.2(3) . .
C31 N30 Ru 113.2(2) . .
N30 C31 C32 122.7(4) . .
N30 C31 C34 116.6(3) . .
C32 C31 C34 120.7(3) . .
C31 C32 C27 117.6(4) . .
C31 C32 C26 118.0(4) . .
C27 C32 C26 124.3(4) . .
C34 C33 C24 116.8(4) . .
C34 C33 C25 118.9(4) . .
C24 C33 C25 124.2(4) . .
N21 C34 C33 123.7(4) . .
N21 C34 C31 116.6(3) . .
C33 C34 C31 119.7(4) . .
C42 N41 C54 117.9(4) . .
C42 N41 Ru 129.0(3) . .
C54 N41 Ru 112.9(3) . .
N41 C42 C43 121.6(4) . .
C44 C43 C42 121.0(5) . .
C43 C44 C53 119.5(4) . .
C46 C45 C53 121.3(4) . .
C45 C46 C52 121.5(4) . .
C48 C47 C52 119.6(4) . .
C47 C48 C49 120.5(4) . .
N50 C49 C48 122.5(4) . .
C49 N50 C51 117.2(3) . .
C49 N50 Ru 129.0(3) . .
C51 N50 Ru 113.4(3) . .
N50 C51 C52 123.7(4) . .
N50 C51 C54 116.4(3) . .
C52 C51 C54 119.9(4) . .
C51 C52 C47 116.5(4) . .
C51 C52 C46 118.9(4) . .
C47 C52 C46 124.6(4) . .
C44 C53 C54 117.7(4) . .
C44 C53 C45 124.7(4) . .
C54 C53 C45 117.6(4) . .
N41 C54 C53 122.3(4) . .
N41 C54 C51 116.9(3) . .
C53 C54 C51 120.8(4) . .
N10 Ru N50 86.91(12) . .
N10 Ru N21 94.20(12) . .
N50 Ru N21 176.87(12) . .
N10 Ru N30 172.50(12) . .
N50 Ru N30 99.42(11) . .
N21 Ru N30 79.69(12) . .
N10 Ru N1 80.38(14) . .
N50 Ru N1 93.42(12) . .
N21 Ru N1 89.66(12) . .
N30 Ru N1 95.13(12) . .
N10 Ru N41 94.26(13) . .
N50 Ru N41 79.82(13) . .
N21 Ru N41 97.17(12) . .
N30 Ru N41 90.85(12) . .
N1 Ru N41 171.65(12) . .
F15 P1 F16 86.4(4) . .
F15 P1 F11 89.6(3) . .
F16 P1 F11 89.8(3) . .
F15 P1 F13 95.8(4) . .
F16 P1 F13 176.9(3) . .
F11 P1 F13 92.3(2) . .
F15 P1 F14 94.8(3) . .
F16 P1 F14 89.3(3) . .
F11 P1 F14 175.4(4) . .
F13 P1 F14 88.4(3) . .
F15 P1 F12 178.9(4) . .
F16 P1 F12 92.8(4) . .
F11 P1 F12 89.7(3) . .
F13 P1 F12 85.0(3) . .
F14 P1 F12 85.9(3) . .
F24 P2 F24 180.0(3) . 2_655
F24 P2 F22 90.37(15) . 2_655
F24 P2 F22 89.63(15) 2_655 2_655
F24 P2 F22 89.63(15) . .
F24 P2 F22 90.37(15) 2_655 .
F22 P2 F22 180.0(3) 2_655 .
F24 P2 F21 89.99(12) . .
F24 P2 F21 89.99(12) 2_655 .
F22 P2 F21 90.02(11) 2_655 .
F22 P2 F21 90.02(11) . .
F24 P2 F23 90.01(12) . .
F24 P2 F23 90.01(12) 2_655 .
F22 P2 F23 89.98(11) 2_655 .
F22 P2 F23 89.98(11) . .
F21 P2 F23 180.000(1) . .
F32 P3 F32 90.1(5) . 2_655
F32 P3 F33 86.6(3) . 2_655
F32 P3 F33 93.7(3) 2_655 2_655
F32 P3 F33 93.7(3) . .
F32 P3 F33 86.6(3) 2_655 .
F33 P3 F33 179.5(5) 2_655 .
F32 P3 F31 175.3(3) . 2_655
F32 P3 F31 89.2(3) 2_655 2_655
F33 P3 F31 88.8(3) 2_655 2_655
F33 P3 F31 90.9(3) . 2_655
F32 P3 F31 89.2(3) . .
F32 P3 F31 175.3(3) 2_655 .
F33 P3 F31 90.9(3) 2_655 .
F33 P3 F31 88.8(3) . .
F31 P3 F31 91.8(4) 2_655 .

loop_
_geom_bond_atom_site_label_1
_geom_bond_atom_site_label_2
_geom_bond_distance
_geom_bond_site_symmetry_2
N1 C2 1.340(5) .
N1 C14 1.377(5) .
N1 Ru 2.068(3) .
C2 C3 1.391(6) .
C3 C4 1.366(7) .
C4 C13 1.392(7) .
C5 C6 1.330(9) .
C5 C13 1.448(8) .
C6 C12 1.416(8) .
C7 C8 1.348(8) .
C7 C12 1.401(8) .
C8 C9 1.393(7) .
C9 N10 1.337(5) .
N10 C11 1.363(6) .
N10 Ru 2.051(3) .
C11 C12 1.403(6) .
C11 C14 1.431(6) .
C13 C14 1.387(6) .
N21 C22 1.337(5) .
N21 C34 1.362(5) .
N21 Ru 2.062(3) .
C22 C23 1.395(6) .
C23 C24 1.355(7) .
C24 C33 1.411(7) .
C25 C26 1.349(7) .
C25 C33 1.410(6) .
C26 C32 1.439(6) .
C27 C28 1.354(6) .
C27 C32 1.412(6) .
C28 C29 1.386(5) .
C29 N30 1.335(5) .
N30 C31 1.373(4) .
N30 Ru 2.066(3) .
C31 C32 1.395(5) .
C31 C34 1.421(5) .
C33 C34 1.406(5) .
N41 C42 1.341(5) .
N41 C54 1.373(5) .
N41 Ru 2.067(3) .
C42 C43 1.384(6) .
C43 C44 1.356(7) .
C44 C53 1.389(6) .
C45 C46 1.347(7) .
C45 C53 1.444(7) .
C46 C52 1.419(7) .
C47 C48 1.346(7) .
C47 C52 1.423(7) .
C48 C49 1.400(6) .
C49 N50 1.337(5) .
N50 C51 1.370(5) .
N50 Ru 2.062(3) .
C51 C52 1.404(5) .
C51 C54 1.418(6) .
C53 C54 1.405(6) .
P1 F15 1.504(6) .
P1 F16 1.519(5) .
P1 F11 1.548(3) .
P1 F13 1.549(4) .
P1 F14 1.552(4) .
P1 F12 1.570(6) .
P2 F24 1.580(2) .
P2 F24 1.580(2) 2_655
P2 F22 1.591(2) 2_655
P2 F22 1.591(2) .
P2 F21 1.612(4) .
P2 F23 1.609(4) .
P3 F32 1.536(4) .
P3 F32 1.536(4) 2_655
P3 F33 1.548(4) 2_655
P3 F33 1.548(4) .
P3 F31 1.567(4) 2_655
P3 F31 1.567(4) .
